data_2213216
loop_
_publ_author_name
'V. Dhanasekaran'
'D. Gayathri'
'D. Velmurugan'
'K. Ravikumar'
'M. S. Karthikeyan'

_publ_section_title
;
 2,3-Dibromo-3-(4-chlorophenyl)-1-(2,4-dichloro-5-fluorophenyl)propan-1-one
;
_journal_coeditor_code CI2332
_journal_issue 5
_journal_name_full 'Acta Crystallographica Section E'
_journal_page_first o2493
_journal_page_last o2494
_journal_paper_doi 10.1107/S1600536807017357
_journal_volume 63
_journal_year 2007
_chemical_formula_iupac 'C15 H8 Br2 Cl3 F O'
_chemical_formula_moiety 'C15 H8 Br2 Cl3 F O'
_chemical_formula_sum 'C15 H8 Br2 Cl3 F O'
_chemical_formula_weight 489.38
_chemical_name_systematic
;
2,3-Dibromo-3-(4-chlorophenyl)-1-(2,4-dichloro-5-fluorophenyl)propan-1-one
;
_space_group_IT_number 14
_symmetry_cell_setting monoclinic
_symmetry_space_group_name_Hall '-P 2ybc'
_symmetry_space_group_name_H-M 'P 1 21/c 1'
_atom_sites_solution_hydrogens geom
_atom_sites_solution_primary direct
_atom_sites_solution_secondary difmap
_audit_creation_method SHELXL-97
_cell_angle_alpha 90.00
_cell_angle_beta 91.111(2)
_cell_angle_gamma 90.00
_cell_formula_units_Z 8
_cell_length_a 10.5292(10)
_cell_length_b 10.5897(10)
_cell_length_c 30.534(3)
_cell_measurement_reflns_used 2547
_cell_measurement_temperature 293(2)
_cell_measurement_theta_max 27
_cell_measurement_theta_min 4
_cell_volume 3403.9(6)
_computing_cell_refinement 'SAINT (Bruker, 2001)'
_computing_data_collection 'SMART (Bruker, 2001)'
_computing_data_reduction SAINT
_computing_molecular_graphics 'PLATON (Spek,2003)'
_computing_publication_material 'SHELXL97 and PARST (Nardelli, 1995)'
_computing_structure_refinement 'SHELXL97 (Sheldrick, 1997)'
_computing_structure_solution 'SHELXS97 (Sheldrick, 1997)'
_diffrn_ambient_temperature 293(2)
_diffrn_measured_fraction_theta_full 1.000
_diffrn_measured_fraction_theta_max 0.981
_diffrn_measurement_device_type 'Bruker SMART APEX CCD area-detector'
_diffrn_measurement_method \w
_diffrn_radiation_monochromator graphite
_diffrn_radiation_source 'fine-focus sealed tube'
_diffrn_radiation_type MoK\a
_diffrn_radiation_wavelength 0.71073
_diffrn_reflns_av_R_equivalents 0.0412
_diffrn_reflns_av_sigmaI/netI 0.0399
_diffrn_reflns_limit_h_max 13
_diffrn_reflns_limit_h_min -13
_diffrn_reflns_limit_k_max 13
_diffrn_reflns_limit_k_min -13
_diffrn_reflns_limit_l_max 40
_diffrn_reflns_limit_l_min -39
_diffrn_reflns_number 38185
_diffrn_reflns_theta_full 25.00
_diffrn_reflns_theta_max 28.00
_diffrn_reflns_theta_min 1.93
_diffrn_standards_number 0
_exptl_absorpt_coefficient_mu 5.240
_exptl_absorpt_correction_type none
_exptl_crystal_colour colourless
_exptl_crystal_density_diffrn 1.910
_exptl_crystal_density_method 'not measured'
_exptl_crystal_description Block
_exptl_crystal_F_000 1888
_exptl_crystal_size_max 0.23
_exptl_crystal_size_mid 0.22
_exptl_crystal_size_min 0.21
_refine_diff_density_max 0.815
_refine_diff_density_min -0.428
_refine_ls_extinction_method none
_refine_ls_goodness_of_fit_ref 0.933
_refine_ls_hydrogen_treatment constr
_refine_ls_matrix_type full
_refine_ls_number_parameters 397
_refine_ls_number_reflns 8041
_refine_ls_number_restraints 4
_refine_ls_restrained_S_all 0.935
_refine_ls_R_factor_all 0.0823
_refine_ls_R_factor_gt 0.0414
_refine_ls_shift/su_max 0.001
_refine_ls_shift/su_mean 0.000
_refine_ls_structure_factor_coef Fsqd
_refine_ls_weighting_details 'calc w=1/[\s^2^(Fo^2^)+(0.0649P)^2^+2.8825P] where P=(Fo^2^+2Fc^2^)/3'
_refine_ls_weighting_scheme calc
_refine_ls_wR_factor_gt 0.1088
_refine_ls_wR_factor_ref 0.1331
_reflns_number_gt 4658
_reflns_number_total 8041
_reflns_threshold_expression I>2\s(I)
_cod_data_source_file ci2332.cif
_cod_data_source_block I
_cod_depositor_comments
;
The following automatic conversions were performed:
'_symmetry_cell_setting' value 'Monoclinic' changed to 'monoclinic'
according to '/home/saulius/struct/CIF-dictionaries/cif_core.dic'
dictionary named 'cif_core.dic' version 2.4.1 from 2010-06-29.

Automatic conversion script
Id: cif_fix_enum 1527 2010-12-29 10:47:43Z saulius 

The following automatic conversions were performed:

'_symmetry_cell_setting' value 'Monoclinic' changed to 'monoclinic'
according to /home/saulius/struct/CIF-dictionaries/cif_core.dic
dictionary named 'cif_core.dic' version 2.4.1 from 2010-06-29.

Automatic conversion script
Id: cif_fix_values 1715 2011-07-08 13:25:40Z adriana 
;
_cod_original_sg_symbol_H-M 'P 21/c'
_cod_database_code 2213216
_cod_database_fobs_code 2213216

loop_
_symmetry_equiv_pos_as_xyz
'x, y, z'
'-x, y+1/2, -z+1/2'
'-x, -y, -z'
'x, -y-1/2, z-1/2'

loop_
_atom_site_type_symbol
_atom_site_label
_atom_site_fract_x
_atom_site_fract_y
_atom_site_fract_z
_atom_site_U_iso_or_equiv
_atom_site_adp_type
_atom_site_calc_flag
_atom_site_refinement_flags
_atom_site_occupancy
C C1 0.1634(5) 0.1958(4) -0.07685(14) 0.0715(13) Uani d . 1
C C2 0.2360(4) 0.1443(4) -0.04381(15) 0.0675(11) Uani d . 1
H H2 0.3048 0.0927 -0.0500 0.081 Uiso calc R 1
C C3 0.2050(4) 0.1704(4) -0.00099(14) 0.0647(11) Uani d . 1
H H3 0.2540 0.1363 0.0218 0.078 Uiso calc R 1
C C4 0.1030(4) 0.2461(4) 0.00858(13) 0.0595(10) Uani d . 1
C C5 0.0336(4) 0.2989(5) -0.02573(16) 0.0711(12) Uani d . 1
H H5 -0.0337 0.3528 -0.0198 0.085 Uiso calc R 1
C C6 0.0628(5) 0.2727(5) -0.06870(16) 0.0797(14) Uani d . 1
H H6 0.0147 0.3069 -0.0916 0.096 Uiso calc R 1
C C7 0.0624(4) 0.2688(4) 0.05502(14) 0.0606(10) Uani d U 1
H H7 -0.0038 0.3339 0.0548 0.073 Uiso calc R 1
C C8 0.1643(3) 0.3063(4) 0.08694(13) 0.0544(9) Uani d U 1
H H8 0.2270 0.2387 0.0908 0.065 Uiso calc R 1
C C9 0.1151(4) 0.3507(4) 0.13080(13) 0.0610(10) Uani d . 1
C C10 0.2100(4) 0.3610(4) 0.16804(13) 0.0578(10) Uani d . 1
C C11 0.2720(4) 0.2584(4) 0.18700(13) 0.0650(11) Uani d . 1
C C12 0.3588(4) 0.2740(5) 0.22104(14) 0.0739(13) Uani d . 1
H H12 0.4002 0.2044 0.2332 0.089 Uiso calc R 1
C C13 0.3835(4) 0.3933(6) 0.23680(14) 0.0748(13) Uani d . 1
C C14 0.3234(5) 0.4952(5) 0.21762(15) 0.0745(13) Uani d . 1
C C15 0.2365(4) 0.4798(5) 0.18444(14) 0.0705(12) Uani d . 1
H H15 0.1948 0.5498 0.1727 0.085 Uiso calc R 1
O O1 0.0092(3) 0.3911(3) 0.13397(10) 0.0799(10) Uani d . 1
F F1 0.3510(3) 0.6117(3) 0.23230(10) 0.1027(9) Uani d . 1
Cl Cl1 0.2018(2) 0.15682(16) -0.13060(4) 0.1212(6) Uani d . 1
Cl Cl2 0.23857(14) 0.10621(12) 0.16901(4) 0.0880(4) Uani d . 1
Cl Cl3 0.48968(15) 0.41525(18) 0.27969(5) 0.1128(5) Uani d . 1
Br Br1 -0.00960(4) 0.10932(4) 0.080122(17) 0.07036(15) Uani d U 1
Br Br2 0.24410(4) 0.46180(4) 0.062615(13) 0.05633(13) Uani d U 1
C C16 0.6532(5) 0.2192(4) -0.08118(14) 0.0697(12) Uani d . 1
C C17 0.7294(5) 0.1616(4) -0.04981(15) 0.0692(12) Uani d . 1
H H17 0.7990 0.1132 -0.0578 0.083 Uiso calc R 1
C C18 0.7000(4) 0.1776(4) -0.00648(14) 0.0638(11) Uani d . 1
H H18 0.7508 0.1399 0.0151 0.077 Uiso calc R 1
C C19 0.5972(4) 0.2482(4) 0.00550(13) 0.0586(10) Uani d . 1
C C20 0.5230(4) 0.3054(4) -0.02688(15) 0.0674(11) Uani d . 1
H H20 0.4537 0.3543 -0.0190 0.081 Uiso calc R 1
C C21 0.5504(5) 0.2908(5) -0.07012(15) 0.0735(13) Uani d . 1
H H21 0.5000 0.3288 -0.0917 0.088 Uiso calc R 1
C C22 0.5616(4) 0.2649(4) 0.05230(14) 0.0629(10) Uani d U 1
H H22 0.4943 0.3287 0.0537 0.076 Uiso calc R 1
C C23 0.6665(4) 0.3016(4) 0.08345(13) 0.0562(9) Uani d U 1
H H23 0.7306 0.2346 0.0853 0.067 Uiso calc R 1
C C24 0.6207(4) 0.3362(5) 0.12960(14) 0.0656(11) Uani d . 1
C C25 0.7153(4) 0.3188(4) 0.16580(12) 0.0577(10) Uani d . 1
C C26 0.7708(4) 0.2014(4) 0.17204(13) 0.0605(10) Uani d . 1
H H26 0.7491 0.1346 0.1536 0.073 Uiso calc R 1
C C27 0.8583(4) 0.1840(4) 0.20570(14) 0.0659(11) Uani d . 1
C C28 0.8918(4) 0.2801(5) 0.23322(14) 0.0712(12) Uani d . 1
C C29 0.8381(5) 0.3962(5) 0.22766(15) 0.0771(13) Uani d . 1
H H29 0.8603 0.4622 0.2464 0.093 Uiso calc R 1
C C30 0.7509(5) 0.4155(4) 0.19428(14) 0.0685(12) Uani d . 1
O O2 0.5167(3) 0.3810(4) 0.13436(11) 0.0916(11) Uani d . 1
F F2 0.9088(3) 0.0688(3) 0.21181(9) 0.0949(9) Uani d . 1
Cl Cl4 0.6942(2) 0.20255(16) -0.13589(4) 0.1234(6) Uani d . 1
Cl Cl5 0.68819(19) 0.56600(14) 0.18690(5) 0.1132(5) Uani d . 1
Cl Cl6 1.00148(15) 0.25293(17) 0.27512(5) 0.1122(5) Uani d . 1
Br Br3 0.49677(4) 0.10307(5) 0.078207(18) 0.07911(17) Uani d U 1
Br Br4 0.74319(4) 0.46030(4) 0.062079(13) 0.05910(13) Uani d U 1

loop_
_atom_site_aniso_label
_atom_site_aniso_U_11
_atom_site_aniso_U_22
_atom_site_aniso_U_33
_atom_site_aniso_U_12
_atom_site_aniso_U_13
_atom_site_aniso_U_23
C1 0.100(4) 0.059(3) 0.055(3) -0.028(3) -0.005(2) -0.001(2)
C2 0.075(3) 0.065(3) 0.063(3) -0.002(2) 0.005(2) -0.008(2)
C3 0.059(2) 0.075(3) 0.060(3) 0.012(2) -0.013(2) 0.000(2)
C4 0.052(2) 0.067(3) 0.059(2) 0.0036(19) -0.0113(19) 0.003(2)
C5 0.059(2) 0.075(3) 0.078(3) 0.002(2) -0.017(2) 0.013(2)
C6 0.092(4) 0.085(3) 0.062(3) -0.012(3) -0.025(3) 0.016(3)
C7 0.051(2) 0.058(2) 0.073(3) 0.0032(16) 0.0011(19) 0.0126(18)
C8 0.048(2) 0.0569(19) 0.059(2) 0.0024(15) 0.0020(17) 0.0139(17)
C9 0.053(2) 0.076(3) 0.055(2) 0.012(2) 0.0068(19) 0.007(2)
C10 0.050(2) 0.077(3) 0.047(2) 0.010(2) 0.0086(17) 0.008(2)
C11 0.063(2) 0.078(3) 0.055(2) 0.002(2) 0.007(2) 0.019(2)
C12 0.069(3) 0.096(4) 0.056(3) -0.004(3) -0.006(2) 0.031(3)
C13 0.065(3) 0.108(4) 0.051(2) -0.008(3) -0.002(2) 0.012(3)
C14 0.079(3) 0.086(4) 0.058(3) 0.001(3) 0.009(2) -0.009(3)
C15 0.072(3) 0.086(3) 0.054(2) 0.022(3) 0.008(2) 0.001(2)
O1 0.0494(16) 0.120(3) 0.070(2) 0.0228(17) 0.0094(14) -0.0030(19)
F1 0.118(2) 0.102(2) 0.088(2) 0.0098(18) -0.0042(17) -0.0267(17)
Cl1 0.2025(19) 0.1038(11) 0.0576(8) -0.0199(12) 0.0096(9) -0.0057(7)
Cl2 0.1054(9) 0.0758(8) 0.0823(8) -0.0079(7) -0.0174(7) 0.0231(6)
Cl3 0.1140(11) 0.1493(14) 0.0738(9) -0.0139(10) -0.0320(8) 0.0064(9)
Br1 0.0548(2) 0.0668(3) 0.0897(3) -0.0123(2) 0.0066(2) 0.0137(2)
Br2 0.0573(2) 0.0539(2) 0.0578(2) -0.00651(17) 0.00270(18) 0.00819(18)
C16 0.105(4) 0.055(2) 0.049(2) -0.024(3) -0.011(2) -0.003(2)
C17 0.081(3) 0.065(3) 0.062(3) -0.004(2) 0.003(2) -0.006(2)
C18 0.061(2) 0.074(3) 0.057(3) 0.010(2) -0.005(2) 0.007(2)
C19 0.050(2) 0.067(3) 0.058(2) 0.0040(19) -0.0081(18) 0.009(2)
C20 0.057(2) 0.075(3) 0.070(3) 0.003(2) -0.015(2) 0.016(2)
C21 0.085(3) 0.071(3) 0.064(3) -0.007(3) -0.026(2) 0.017(2)
C22 0.048(2) 0.067(2) 0.073(3) 0.0080(17) 0.0023(19) 0.018(2)
C23 0.052(2) 0.0621(19) 0.055(2) 0.0079(16) 0.0063(18) 0.0105(18)
C24 0.058(2) 0.082(3) 0.058(3) 0.019(2) 0.007(2) 0.000(2)
C25 0.055(2) 0.074(3) 0.045(2) 0.006(2) 0.0073(18) 0.001(2)
C26 0.066(2) 0.066(3) 0.049(2) -0.001(2) 0.0040(19) 0.000(2)
C27 0.069(3) 0.073(3) 0.056(2) 0.007(2) -0.002(2) 0.009(2)
C28 0.071(3) 0.093(4) 0.049(2) -0.009(3) -0.003(2) 0.007(2)
C29 0.093(3) 0.085(4) 0.053(3) -0.012(3) 0.005(2) -0.011(2)
C30 0.084(3) 0.066(3) 0.056(3) 0.007(2) 0.014(2) -0.001(2)
O2 0.0633(19) 0.135(3) 0.077(2) 0.040(2) 0.0156(17) -0.001(2)
F2 0.113(2) 0.089(2) 0.0818(19) 0.0223(17) -0.0241(16) 0.0088(15)
Cl4 0.214(2) 0.1040(11) 0.0519(7) -0.0169(12) 0.0009(9) -0.0098(7)
Cl5 0.1735(16) 0.0746(9) 0.0914(10) 0.0309(9) 0.0057(10) -0.0119(7)
Cl6 0.1157(11) 0.1452(14) 0.0743(9) -0.0153(10) -0.0353(8) 0.0094(9)
Br3 0.0585(3) 0.0802(3) 0.0989(4) -0.0106(2) 0.0081(2) 0.0238(3)
Br4 0.0569(2) 0.0604(3) 0.0600(3) -0.00088(18) 0.00068(18) 0.00712(19)

loop_
_atom_type_symbol
_atom_type_description
_atom_type_scat_dispersion_real
_atom_type_scat_dispersion_imag
_atom_type_scat_source
C C 0.0033 0.0016 'International Tables Vol C Tables 4.2.6.8 and 6.1.1.4'
H H 0.0000 0.0000 'International Tables Vol C Tables 4.2.6.8 and 6.1.1.4'
O O 0.0106 0.0060 'International Tables Vol C Tables 4.2.6.8 and 6.1.1.4'
F F 0.0171 0.0103 'International Tables Vol C Tables 4.2.6.8 and 6.1.1.4'
Br Br -0.2901 2.4595 'International Tables Vol C Tables 4.2.6.8 and 6.1.1.4'
Cl Cl 0.1484 0.1585 'International Tables Vol C Tables 4.2.6.8 and 6.1.1.4'

loop_
_geom_angle_atom_site_label_1
_geom_angle_atom_site_label_2
_geom_angle_atom_site_label_3
_geom_angle
C2 C1 C6 121.9(4)
C2 C1 Cl1 117.5(4)
C6 C1 Cl1 120.5(4)
C1 C2 C3 118.7(4)
C1 C2 H2 120.7
C3 C2 H2 120.7
C2 C3 C4 121.1(4)
C2 C3 H3 119.4
C4 C3 H3 119.4
C3 C4 C5 118.6(4)
C3 C4 C7 122.0(4)
C5 C4 C7 119.4(4)
C6 C5 C4 120.9(5)
C6 C5 H5 119.6
C4 C5 H5 119.6
C1 C6 C5 118.8(4)
C1 C6 H6 120.6
C5 C6 H6 120.6
C8 C7 C4 116.4(3)
C8 C7 Br1 104.3(3)
C4 C7 Br1 109.9(3)
C8 C7 H7 108.7
C4 C7 H7 108.7
Br1 C7 H7 108.7
C7 C8 C9 113.9(3)
C7 C8 Br2 106.2(3)
C9 C8 Br2 103.1(3)
C7 C8 H8 111.1
C9 C8 H8 111.1
Br2 C8 H8 111.1
O1 C9 C10 121.2(4)
O1 C9 C8 121.0(4)
C10 C9 C8 117.2(3)
C15 C10 C11 118.1(4)
C15 C10 C9 117.9(4)
C11 C10 C9 124.0(4)
C12 C11 C10 121.3(4)
C12 C11 Cl2 118.4(4)
C10 C11 Cl2 120.3(3)
C11 C12 C13 119.4(4)
C11 C12 H12 120.3
C13 C12 H12 120.3
C14 C13 C12 119.3(4)
C14 C13 Cl3 120.3(4)
C12 C13 Cl3 120.4(4)
F1 C14 C15 119.8(5)
F1 C14 C13 118.9(4)
C15 C14 C13 121.3(5)
C14 C15 C10 120.5(5)
C14 C15 H15 119.7
C10 C15 H15 119.7
C17 C16 C21 121.7(4)
C17 C16 Cl4 118.0(4)
C21 C16 Cl4 120.3(4)
C18 C17 C16 118.3(4)
C18 C17 H17 120.8
C16 C17 H17 120.8
C17 C18 C19 121.2(4)
C17 C18 H18 119.4
C19 C18 H18 119.4
C18 C19 C20 119.0(4)
C18 C19 C22 122.3(4)
C20 C19 C22 118.7(4)
C21 C20 C19 120.8(4)
C21 C20 H20 119.6
C19 C20 H20 119.6
C20 C21 C16 119.0(4)
C20 C21 H21 120.5
C16 C21 H21 120.5
C19 C22 C23 116.3(3)
C19 C22 Br3 111.6(3)
C23 C22 Br3 102.9(3)
C19 C22 H22 108.6
C23 C22 H22 108.6
Br3 C22 H22 108.6
C22 C23 C24 113.7(3)
C22 C23 Br4 108.2(3)
C24 C23 Br4 103.7(3)
C22 C23 H23 110.4
C24 C23 H23 110.4
Br4 C23 H23 110.4
O2 C24 C25 123.9(4)
O2 C24 C23 120.3(4)
C25 C24 C23 115.7(3)
C30 C25 C26 117.9(4)
C30 C25 C24 122.9(4)
C26 C25 C24 119.2(4)
C27 C26 C25 119.7(4)
C27 C26 H26 120.1
C25 C26 H26 120.1
F2 C27 C28 119.7(4)
F2 C27 C26 118.8(4)
C28 C27 C26 121.4(4)
C29 C28 C27 119.7(4)
C29 C28 Cl6 120.8(4)
C27 C28 Cl6 119.5(4)
C28 C29 C30 119.8(4)
C28 C29 H29 120.1
C30 C29 H29 120.1
C29 C30 C25 121.5(4)
C29 C30 Cl5 118.6(4)
C25 C30 Cl5 119.8(4)

loop_
_geom_bond_atom_site_label_1
_geom_bond_atom_site_label_2
_geom_bond_distance
C1 C2 1.368(6)
C1 C6 1.362(7)
C1 Cl1 1.747(5)
C2 C3 1.382(6)
C2 H2 0.93
C3 C4 1.376(6)
C3 H3 0.93
C4 C5 1.384(6)
C4 C7 1.508(6)
C5 C6 1.382(7)
C5 H5 0.93
C6 H6 0.93
C7 C8 1.489(6)
C7 Br1 2.010(4)
C7 H7 0.98
C8 C9 1.520(5)
C8 Br2 1.998(4)
C8 H8 0.98
C9 O1 1.200(5)
C9 C10 1.503(6)
C10 C15 1.380(6)
C10 C11 1.388(6)
C11 C12 1.381(6)
C11 Cl2 1.737(5)
C12 C13 1.376(7)
C12 H12 0.93
C13 C14 1.376(7)
C13 Cl3 1.721(5)
C14 F1 1.343(6)
C14 C15 1.361(6)
C15 H15 0.93
C16 C17 1.380(6)
C16 C21 1.369(7)
C16 Cl4 1.743(5)
C17 C18 1.375(6)
C17 H17 0.93
C18 C19 1.371(6)
C18 H18 0.93
C19 C20 1.387(5)
C19 C22 1.495(6)
C20 C21 1.366(6)
C20 H20 0.93
C21 H21 0.93
C22 C23 1.495(6)
C22 Br3 2.013(4)
C22 H22 0.98
C23 C24 1.543(5)
C23 Br4 1.981(4)
C23 H23 0.98
C24 O2 1.205(5)
C24 C25 1.485(6)
C25 C30 1.390(6)
C25 C26 1.385(6)
C26 C27 1.380(6)
C26 H26 0.93
C27 F2 1.342(5)
C27 C28 1.362(6)
C28 C29 1.363(7)
C28 Cl6 1.731(5)
C29 C30 1.373(6)
C29 H29 0.93
C30 Cl5 1.738(5)

loop_
_geom_hbond_atom_site_label_D
_geom_hbond_atom_site_label_H
_geom_hbond_atom_site_label_A
_geom_hbond_distance_DH
_geom_hbond_distance_HA
_geom_hbond_distance_DA
_geom_hbond_angle_DHA
C8 H8 Cl2 0.98 2.77 3.363(4) 120

loop_
_geom_torsion_atom_site_label_1
_geom_torsion_atom_site_label_2
_geom_torsion_atom_site_label_3
_geom_torsion_atom_site_label_4
_geom_torsion
C6 C1 C2 C3 0.6(7)
Cl1 C1 C2 C3 -177.9(3)
C1 C2 C3 C4 0.4(7)
C2 C3 C4 C5 -1.8(7)
C2 C3 C4 C7 175.9(4)
C3 C4 C5 C6 2.4(7)
C7 C4 C5 C6 -175.4(4)
C2 C1 C6 C5 -0.1(7)
Cl1 C1 C6 C5 178.4(4)
C4 C5 C6 C1 -1.5(7)
C3 C4 C7 C8 49.2(6)
C5 C4 C7 C8 -133.0(4)
C3 C4 C7 Br1 -68.9(5)
C5 C4 C7 Br1 108.8(4)
C4 C7 C8 C9 169.6(3)
Br1 C7 C8 C9 -69.2(4)
C4 C7 C8 Br2 56.8(4)
Br1 C7 C8 Br2 178.0(2)
C7 C8 C9 O1 -23.4(6)
Br2 C8 C9 O1 91.2(4)
C7 C8 C9 C10 166.0(4)
Br2 C8 C9 C10 -79.3(4)
O1 C9 C10 C15 -56.7(6)
C8 C9 C10 C15 113.8(4)
O1 C9 C10 C11 123.0(5)
C8 C9 C10 C11 -66.4(5)
C15 C10 C11 C12 -0.6(6)
C9 C10 C11 C12 179.7(4)
C15 C10 C11 Cl2 177.9(3)
C9 C10 C11 Cl2 -1.9(6)
C10 C11 C12 C13 0.6(7)
Cl2 C11 C12 C13 -177.8(4)
C11 C12 C13 C14 -1.5(7)
C11 C12 C13 Cl3 179.1(3)
C12 C13 C14 F1 -177.9(4)
Cl3 C13 C14 F1 1.4(6)
C12 C13 C14 C15 2.4(7)
Cl3 C13 C14 C15 -178.2(4)
F1 C14 C15 C10 178.0(4)
C13 C14 C15 C10 -2.4(7)
C11 C10 C15 C14 1.4(6)
C9 C10 C15 C14 -178.8(4)
C21 C16 C17 C18 -0.1(7)
Cl4 C16 C17 C18 178.0(3)
C16 C17 C18 C19 0.5(7)
C17 C18 C19 C20 -0.8(7)
C17 C18 C19 C22 178.7(4)
C18 C19 C20 C21 0.8(7)
C22 C19 C20 C21 -178.7(4)
C19 C20 C21 C16 -0.5(7)
C17 C16 C21 C20 0.1(7)
Cl4 C16 C21 C20 -177.9(3)
C18 C19 C22 C23 48.5(6)
C20 C19 C22 C23 -132.0(4)
C18 C19 C22 Br3 -69.1(5)
C20 C19 C22 Br3 110.4(4)
C19 C22 C23 C24 171.6(4)
Br3 C22 C23 C24 -66.1(4)
C19 C22 C23 Br4 57.0(4)
Br3 C22 C23 Br4 179.3(2)
C22 C23 C24 O2 -29.7(6)
Br4 C23 C24 O2 87.5(5)
C22 C23 C24 C25 154.3(4)
Br4 C23 C24 C25 -88.4(4)
O2 C24 C25 C30 -51.5(7)
C23 C24 C25 C30 124.3(4)
O2 C24 C25 C26 128.0(5)
C23 C24 C25 C26 -56.2(5)
C30 C25 C26 C27 -0.1(6)
C24 C25 C26 C27 -179.7(4)
C25 C26 C27 F2 178.5(4)
C25 C26 C27 C28 0.1(7)
F2 C27 C28 C29 -178.4(4)
C26 C27 C28 C29 0.1(7)
F2 C27 C28 Cl6 1.2(6)
C26 C27 C28 Cl6 179.7(3)
C27 C28 C29 C30 -0.2(7)
Cl6 C28 C29 C30 -179.8(4)
C28 C29 C30 C25 0.2(7)
C28 C29 C30 Cl5 -177.8(4)
C26 C25 C30 C29 -0.1(6)
C24 C25 C30 C29 179.5(4)
C26 C25 C30 Cl5 177.9(3)
C24 C25 C30 Cl5 -2.5(6)

loop_
_cod_related_entry_id
_cod_related_entry_database
_cod_related_entry_code
1 ChemSpider 17269134
